data_4086918
loop_
_publ_author_name
'Jian, Zhongbao'
'Daniliuc, Constantin G.'
'Kehr, Gerald'
'Erker, Gerhard'

_publ_section_title
;
 Frustrated Lewis Pair vs Metal--Carbon \s-Bond Insertion Chemistry at an
 o-Phenylene-Bridged Cp2Zr+/PPh2 System
;
_journal_issue 2
_journal_name_full Organometallics
_journal_page_first 424
_journal_paper_doi 10.1021/acs.organomet.6b00828
_journal_volume 36
_journal_year 2017
_chemical_formula_sum 'C61 H30 B F20 O P Zr'
_chemical_formula_weight 1291.85
_chemical_name_systematic
; 
 ? 
;
_space_group_IT_number 14
_symmetry_cell_setting monoclinic
_symmetry_space_group_name_Hall '-P 2yn'
_symmetry_space_group_name_H-M 'P 1 21/n 1'
_atom_sites_solution_hydrogens geom
_atom_sites_solution_primary direct
_atom_sites_solution_secondary difmap
_audit_creation_method SHELXL-97
_cell_angle_alpha 90.00
_cell_angle_beta 108.677(1)
_cell_angle_gamma 90.00
_cell_formula_units_Z 4
_cell_length_a 17.8392(3)
_cell_length_b 15.5912(2)
_cell_length_c 22.7766(4)
_cell_measurement_reflns_used 9927
_cell_measurement_temperature 223(2)
_cell_measurement_theta_max 28.28
_cell_measurement_theta_min 3.70
_cell_volume 6001.35(17)
_computing_cell_refinement 'Collect (Nonius B.V., 1998)'
_computing_data_collection 'Collect (Nonius B.V., 1998)'
_computing_data_reduction 'Denzo-SMN (Otwinowski & Minor, 1997)'
_computing_molecular_graphics 'XP-SHELXL-2013 (Sheldrick, 2013)'
_computing_publication_material 'SHELXL-2013 (Sheldrick, 2013)'
_computing_structure_refinement 'SHELXL-2013 (Sheldrick, 2013)'
_computing_structure_solution 'SHELXL-2013 (Sheldrick, 2013)'
_diffrn_ambient_temperature 223(2)
_diffrn_measured_fraction_theta_full 0.967
_diffrn_measured_fraction_theta_max 0.967
_diffrn_measurement_device_type 'Nonius KappaCCD APEXII'
_diffrn_measurement_method '\w and \f scans'
_diffrn_radiation_monochromator 'Montel mirror'
_diffrn_radiation_source 'rotating anode Nonius FR591'
_diffrn_radiation_type MoK\a
_diffrn_radiation_wavelength 0.71073
_diffrn_reflns_av_R_equivalents 0.058
_diffrn_reflns_av_sigmaI/netI 0.0582
_diffrn_reflns_limit_h_max 20
_diffrn_reflns_limit_h_min -21
_diffrn_reflns_limit_k_max 18
_diffrn_reflns_limit_k_min 0
_diffrn_reflns_limit_l_max 27
_diffrn_reflns_limit_l_min 0
_diffrn_reflns_number 32313
_diffrn_reflns_theta_full 25.00
_diffrn_reflns_theta_max 25.00
_diffrn_reflns_theta_min 3.74
_exptl_absorpt_coefficient_mu 0.311
_exptl_absorpt_correction_T_max 0.9846
_exptl_absorpt_correction_T_min 0.9755
_exptl_absorpt_correction_type multi-scan
_exptl_absorpt_process_details 'Denzo (Otwinowski, Borek, Majewski & Minor, 2003)'
_exptl_crystal_colour red
_exptl_crystal_density_diffrn 1.430
_exptl_crystal_density_method 'not measured'
_exptl_crystal_description prism
_exptl_crystal_F_000 2576
_exptl_crystal_size_max 0.08
_exptl_crystal_size_mid 0.06
_exptl_crystal_size_min 0.05
_refine_diff_density_max 0.518
_refine_diff_density_min -0.363
_refine_diff_density_rms 0.067
_refine_ls_extinction_method none
_refine_ls_goodness_of_fit_ref 1.050
_refine_ls_hydrogen_treatment constr
_refine_ls_matrix_type full
_refine_ls_number_parameters 821
_refine_ls_number_reflns 10225
_refine_ls_number_restraints 220
_refine_ls_restrained_S_all 1.062
_refine_ls_R_factor_all 0.0908
_refine_ls_R_factor_gt 0.0629
_refine_ls_shift/su_max 0.000
_refine_ls_shift/su_mean 0.000
_refine_ls_structure_factor_coef Fsqd
_refine_ls_weighting_details 'calc w=1/[\s^2^(Fo^2^)+(0.0314P)^2^+13.8738P] where P=(Fo^2^+2Fc^2^)/3'
_refine_ls_weighting_scheme calc
_refine_ls_wR_factor_gt 0.1274
_refine_ls_wR_factor_ref 0.1380
_reflns_number_gt 7337
_reflns_number_total 10225
_reflns_threshold_expression >2sigma(I)
_cod_data_source_file om6b00828_si_002.cif
_cod_data_source_block erk8443
_cod_depositor_comments 'Adding full bibliography for 4086908--4086918.cif.'
_cod_original_cell_volume 6001.35(16)
_cod_original_sg_symbol_H-M P21/n
_cod_database_code 4086918

loop_
_symmetry_equiv_pos_as_xyz
'x, y, z'
'-x+1/2, y+1/2, -z+1/2'
'-x, -y, -z'
'x-1/2, -y-1/2, z-1/2'

loop_
_atom_site_label
_atom_site_type_symbol
_atom_site_fract_x
_atom_site_fract_y
_atom_site_fract_z
_atom_site_U_iso_or_equiv
_atom_site_adp_type
_atom_site_occupancy
_atom_site_symmetry_multiplicity
_atom_site_calc_flag
_atom_site_refinement_flags
_atom_site_disorder_assembly
_atom_site_disorder_group
Zr1 Zr 0.20932(3) 0.67208(3) 0.49011(2) 0.03923(13) Uani 1 1 d . A .
P1 P 0.46125(7) 0.64876(8) 0.61528(6) 0.0412(3) Uani 1 1 d . A .
O1 O 0.33427(17) 0.65892(19) 0.51093(14) 0.0418(7) Uani 1 1 d . A .
C7 C 0.2272(3) 0.5943(3) 0.4088(2) 0.0430(11) Uani 1 1 d D . .
C1 C 0.1702(14) 0.566(2) 0.3494(11) 0.032(7) Uani 0.246(17) 1 d PDU A 1
C2 C 0.1903(13) 0.5075(19) 0.3117(11) 0.063(7) Uani 0.246(17) 1 d PDU A 1
H2 H 0.2421 0.4856 0.3232 0.076 Uiso 0.246(17) 1 calc PR A 1
C3 C 0.1349(14) 0.481(2) 0.2569(13) 0.106(12) Uani 0.246(17) 1 d PDU A 1
H3 H 0.1478 0.4377 0.2328 0.127 Uiso 0.246(17) 1 calc PR A 1
C4 C 0.0614(13) 0.5170(19) 0.2384(11) 0.052(6) Uani 0.246(17) 1 d PDU A 1
H4 H 0.0266 0.5052 0.1985 0.062 Uiso 0.246(17) 1 calc PR A 1
C5 C 0.0374(15) 0.570(2) 0.2764(13) 0.048(6) Uani 0.246(17) 1 d PDU A 1
H5 H -0.0151 0.5901 0.2651 0.058 Uiso 0.246(17) 1 calc PR A 1
C6 C 0.0920(15) 0.594(2) 0.3319(14) 0.049(7) Uani 0.246(17) 1 d PDU A 1
H6 H 0.0761 0.6297 0.3589 0.059 Uiso 0.246(17) 1 calc PR A 1
C1A C 0.1710(6) 0.5519(8) 0.3548(5) 0.048(3) Uani 0.754(17) 1 d PDU A 2
C2A C 0.1831(5) 0.4708(7) 0.3355(5) 0.066(3) Uani 0.754(17) 1 d PDU A 2
H2A H 0.2281 0.4396 0.3584 0.079 Uiso 0.754(17) 1 calc PR A 2
C3A C 0.1299(5) 0.4343(7) 0.2829(5) 0.076(3) Uani 0.754(17) 1 d PDU A 2
H3A H 0.1389 0.3787 0.2705 0.091 Uiso 0.754(17) 1 calc PR A 2
C4A C 0.0651(5) 0.4790(8) 0.2495(5) 0.070(3) Uani 0.754(17) 1 d PDU A 2
H4A H 0.0295 0.4540 0.2139 0.085 Uiso 0.754(17) 1 calc PR A 2
C5A C 0.0508(7) 0.5593(9) 0.2664(5) 0.074(3) Uani 0.754(17) 1 d PDU A 2
H5A H 0.0067 0.5906 0.2423 0.089 Uiso 0.754(17) 1 calc PR A 2
C6A C 0.1027(6) 0.5938(9) 0.3201(5) 0.063(3) Uani 0.754(17) 1 d PDU A 2
H6A H 0.0911 0.6477 0.3336 0.075 Uiso 0.754(17) 1 calc PR A 2
C8 C 0.3058(3) 0.5813(3) 0.4196(2) 0.0455(11) Uani 1 1 d . A .
H8 H 0.3233 0.5482 0.3920 0.055 Uiso 1 1 calc R . .
C9 C 0.3613(3) 0.6183(3) 0.4731(2) 0.0382(10) Uani 1 1 d . . .
C11 C 0.2335(4) 0.5584(5) 0.5703(3) 0.085(2) Uani 1 1 d U . .
H11 H 0.2856 0.5402 0.5906 0.102 Uiso 1 1 calc R A .
C12 C 0.1792(5) 0.5240(4) 0.5149(3) 0.0767(18) Uani 1 1 d U A .
H12 H 0.1886 0.4790 0.4908 0.092 Uiso 1 1 calc R . .
C13 C 0.1110(4) 0.5695(4) 0.5040(3) 0.0716(17) Uani 1 1 d U . .
H13 H 0.0646 0.5604 0.4704 0.086 Uiso 1 1 calc R A .
C14 C 0.1195(4) 0.6280(4) 0.5473(3) 0.0716(17) Uani 1 1 d U A .
H14 H 0.0797 0.6664 0.5493 0.086 Uiso 1 1 calc R . .
C15 C 0.1925(4) 0.6252(4) 0.5880(3) 0.0737(17) Uani 1 1 d U A .
H15 H 0.2129 0.6615 0.6224 0.088 Uiso 1 1 calc R . .
C16 C 0.1288(3) 0.8049(3) 0.4833(3) 0.0598(14) Uani 1 1 d U . .
H16 H 0.0915 0.8077 0.5046 0.072 Uiso 1 1 calc R A .
C17 C 0.2082(3) 0.8287(3) 0.5069(3) 0.0620(15) Uani 1 1 d U A .
H17 H 0.2343 0.8496 0.5469 0.074 Uiso 1 1 calc R . .
C18 C 0.2417(3) 0.8159(3) 0.4601(3) 0.0645(15) Uani 1 1 d U . .
H18 H 0.2945 0.8268 0.4630 0.077 Uiso 1 1 calc R A .
C19 C 0.1838(4) 0.7843(3) 0.4090(3) 0.0641(15) Uani 1 1 d U A .
H19 H 0.1901 0.7703 0.3707 0.077 Uiso 1 1 calc R . .
C20 C 0.1147(3) 0.7769(3) 0.4240(3) 0.0647(15) Uani 1 1 d U A .
H20 H 0.0661 0.7561 0.3976 0.078 Uiso 1 1 calc R . .
C21 C 0.4983(3) 0.6374(3) 0.5488(2) 0.0361(10) Uani 1 1 d . . .
C22 C 0.4480(3) 0.6148(3) 0.4889(2) 0.0385(10) Uani 1 1 d . A .
C23 C 0.4798(3) 0.5903(3) 0.4427(2) 0.0422(11) Uani 1 1 d . . .
H23 H 0.4456 0.5727 0.4039 0.051 Uiso 1 1 calc R A .
C24 C 0.5595(3) 0.5916(3) 0.4529(2) 0.0460(11) Uani 1 1 d . A .
H24 H 0.5800 0.5761 0.4211 0.055 Uiso 1 1 calc R . .
C25 C 0.6089(3) 0.6157(3) 0.5098(2) 0.0486(12) Uani 1 1 d . . .
H25 H 0.6638 0.6184 0.5168 0.058 Uiso 1 1 calc R A .
C26 C 0.5793(3) 0.6361(3) 0.5570(2) 0.0465(12) Uani 1 1 d . A .
H26 H 0.6150 0.6496 0.5963 0.056 Uiso 1 1 calc R . .
C31 C 0.5546(3) 0.6457(3) 0.6795(2) 0.0486(12) Uani 1 1 d . . .
C32 C 0.5769(3) 0.5655(4) 0.7060(2) 0.0603(14) Uani 1 1 d . A .
H32 H 0.5427 0.5184 0.6930 0.072 Uiso 1 1 calc R . .
C33 C 0.6494(4) 0.5548(5) 0.7516(3) 0.0787(19) Uani 1 1 d . . .
H33 H 0.6649 0.5002 0.7688 0.094 Uiso 1 1 calc R A .
C34 C 0.6981(4) 0.6233(5) 0.7716(3) 0.084(2) Uani 1 1 d . A .
H34 H 0.7473 0.6157 0.8025 0.101 Uiso 1 1 calc R . .
C35 C 0.6762(4) 0.7033(5) 0.7472(3) 0.0740(18) Uani 1 1 d . . .
H35 H 0.7102 0.7502 0.7616 0.089 Uiso 1 1 calc R A .
C36 C 0.6037(3) 0.7153(4) 0.7011(2) 0.0587(14) Uani 1 1 d . A .
H36 H 0.5882 0.7703 0.6848 0.070 Uiso 1 1 calc R . .
C41 C 0.4333(3) 0.7615(3) 0.6139(2) 0.0479(12) Uani 1 1 d . . .
C42 C 0.3886(3) 0.7843(4) 0.6514(2) 0.0583(14) Uani 1 1 d . A .
H42 H 0.3754 0.7419 0.6758 0.070 Uiso 1 1 calc R . .
C43 C 0.3631(4) 0.8677(4) 0.6539(3) 0.0755(18) Uani 1 1 d . . .
H43 H 0.3335 0.8820 0.6801 0.091 Uiso 1 1 calc R A .
C44 C 0.3813(4) 0.9285(4) 0.6181(3) 0.082(2) Uani 1 1 d . A .
H44 H 0.3638 0.9852 0.6192 0.098 Uiso 1 1 calc R . .
C45 C 0.4254(4) 0.9081(4) 0.5798(3) 0.083(2) Uani 1 1 d . . .
H45 H 0.4377 0.9507 0.5551 0.099 Uiso 1 1 calc R A .
C46 C 0.4517(3) 0.8240(3) 0.5780(3) 0.0626(15) Uani 1 1 d . A .
H46 H 0.4820 0.8101 0.5523 0.075 Uiso 1 1 calc R . .
B1 B 0.1256(3) 0.7694(3) 0.7759(2) 0.0388(12) Uani 1 1 d . . .
C51 C 0.1110(3) 0.6812(3) 0.7343(2) 0.0364(10) Uani 1 1 d . . .
F52 F 0.22346(16) 0.60339(16) 0.79526(13) 0.0527(7) Uani 1 1 d . . .
C52 C 0.1560(3) 0.6077(3) 0.7459(2) 0.0415(11) Uani 1 1 d . . .
F53 F 0.18779(18) 0.46605(16) 0.72435(14) 0.0622(8) Uani 1 1 d . . .
C53 C 0.1383(3) 0.5342(3) 0.7099(2) 0.0470(12) Uani 1 1 d . . .
F54 F 0.05462(18) 0.46071(17) 0.62464(14) 0.0658(8) Uani 1 1 d . . .
C54 C 0.0717(3) 0.5310(3) 0.6606(2) 0.0455(11) Uani 1 1 d . . .
F55 F -0.04349(17) 0.59845(18) 0.59764(13) 0.0629(8) Uani 1 1 d . . .
C55 C 0.0224(3) 0.6004(3) 0.6470(2) 0.0448(11) Uani 1 1 d . . .
F56 F -0.00941(16) 0.73827(16) 0.66757(13) 0.0532(7) Uani 1 1 d . . .
C56 C 0.0423(3) 0.6726(3) 0.6829(2) 0.0420(11) Uani 1 1 d . . .
C61 C 0.0551(3) 0.7618(3) 0.8088(2) 0.0384(10) Uani 1 1 d . . .
F62 F 0.12599(18) 0.64902(17) 0.87210(14) 0.0597(8) Uani 1 1 d . . .
C62 C 0.0603(3) 0.6985(3) 0.8529(2) 0.0466(12) Uani 1 1 d . . .
F63 F 0.0138(2) 0.6209(2) 0.92368(17) 0.0831(10) Uani 1 1 d . . .
C63 C 0.0029(3) 0.6816(3) 0.8795(2) 0.0559(13) Uani 1 1 d . . .
F64 F -0.1243(2) 0.7117(2) 0.88604(17) 0.0803(10) Uani 1 1 d . . .
C64 C -0.0668(3) 0.7267(3) 0.8603(3) 0.0558(14) Uani 1 1 d . . .
F65 F -0.14486(16) 0.8332(2) 0.79676(15) 0.0670(8) Uani 1 1 d . . .
C65 C -0.0775(3) 0.7877(3) 0.8158(2) 0.0477(12) Uani 1 1 d . . .
F66 F -0.03340(15) 0.86636(17) 0.74740(13) 0.0531(7) Uani 1 1 d . . .
C66 C -0.0171(3) 0.8038(3) 0.7914(2) 0.0422(11) Uani 1 1 d . . .
C71 C 0.1186(3) 0.8586(3) 0.7349(2) 0.0388(10) Uani 1 1 d . . .
F72 F 0.11626(16) 0.93984(16) 0.82186(12) 0.0498(7) Uani 1 1 d . . .
C72 C 0.1158(3) 0.9375(3) 0.7623(2) 0.0441(11) Uani 1 1 d . . .
F73 F 0.1102(2) 1.08936(16) 0.76366(14) 0.0648(8) Uani 1 1 d . . .
C73 C 0.1129(3) 1.0156(3) 0.7336(2) 0.0464(12) Uani 1 1 d . . .
F74 F 0.1076(2) 1.09309(17) 0.64348(15) 0.0708(9) Uani 1 1 d . . .
C74 C 0.1126(3) 1.0185(3) 0.6736(2) 0.0526(13) Uani 1 1 d . . .
F75 F 0.1205(2) 0.9443(2) 0.58612(15) 0.0853(11) Uani 1 1 d . . .
C75 C 0.1186(3) 0.9428(3) 0.6447(2) 0.0571(14) Uani 1 1 d . . .
F76 F 0.12695(19) 0.79564(16) 0.64141(13) 0.0616(8) Uani 1 1 d . . .
C76 C 0.1208(3) 0.8659(3) 0.6749(2) 0.0455(11) Uani 1 1 d . . .
C81 C 0.2155(3) 0.7769(2) 0.8254(2) 0.0373(10) Uani 1 1 d . . .
F82 F 0.26761(15) 0.75642(18) 0.74321(13) 0.0532(7) Uani 1 1 d . . .
C82 C 0.2806(3) 0.7717(3) 0.8045(2) 0.0456(11) Uani 1 1 d . . .
F83 F 0.41656(16) 0.77396(19) 0.81565(15) 0.0648(8) Uani 1 1 d . . .
C83 C 0.3579(3) 0.7797(3) 0.8411(3) 0.0492(12) Uani 1 1 d . . .
F84 F 0.45091(16) 0.80172(19) 0.93955(15) 0.0697(9) Uani 1 1 d . . .
C84 C 0.3754(3) 0.7956(3) 0.9031(3) 0.0513(13) Uani 1 1 d . . .
F85 F 0.33021(18) 0.81857(19) 0.98742(13) 0.0666(8) Uani 1 1 d . . .
C85 C 0.3143(3) 0.8027(3) 0.9269(2) 0.0471(12) Uani 1 1 d . . .
F86 F 0.18205(16) 0.80628(18) 0.91648(12) 0.0560(7) Uani 1 1 d . . .
C86 C 0.2376(3) 0.7948(3) 0.8885(2) 0.0427(11) Uani 1 1 d . . .

loop_
_atom_site_aniso_label
_atom_site_aniso_U_11
_atom_site_aniso_U_22
_atom_site_aniso_U_33
_atom_site_aniso_U_23
_atom_site_aniso_U_13
_atom_site_aniso_U_12
Zr1 0.0389(2) 0.0417(2) 0.0396(3) -0.0031(2) 0.01597(19) -0.0013(2)
P1 0.0443(7) 0.0452(7) 0.0370(7) -0.0025(5) 0.0169(5) -0.0043(5)
O1 0.0414(17) 0.0471(18) 0.0412(17) -0.0070(15) 0.0189(14) -0.0004(14)
C7 0.045(3) 0.046(3) 0.038(3) 0.002(2) 0.014(2) -0.002(2)
C1 0.035(9) 0.031(9) 0.035(10) 0.002(7) 0.020(7) -0.001(7)
C2 0.057(9) 0.069(10) 0.059(10) -0.023(8) 0.013(7) 0.006(8)
C3 0.101(15) 0.111(15) 0.104(15) -0.017(10) 0.032(10) 0.004(10)
C4 0.049(9) 0.053(10) 0.053(9) -0.006(8) 0.016(7) 0.001(8)
C5 0.050(9) 0.054(9) 0.047(9) -0.008(7) 0.024(7) 0.008(7)
C6 0.048(10) 0.056(10) 0.043(10) -0.001(8) 0.015(7) 0.003(8)
C1A 0.046(4) 0.054(6) 0.044(5) -0.008(4) 0.016(4) -0.005(4)
C2A 0.057(4) 0.070(5) 0.070(5) -0.021(5) 0.019(4) -0.006(4)
C3A 0.066(5) 0.080(6) 0.087(6) -0.042(5) 0.031(4) -0.021(4)
C4A 0.066(5) 0.085(6) 0.058(5) -0.022(5) 0.015(4) -0.026(5)
C5A 0.070(6) 0.083(6) 0.055(5) -0.009(5) -0.003(5) -0.004(5)
C6A 0.054(5) 0.068(5) 0.059(6) -0.010(5) 0.008(4) -0.005(4)
C8 0.049(3) 0.049(3) 0.044(3) -0.008(2) 0.022(2) 0.000(2)
C9 0.045(3) 0.037(2) 0.037(2) 0.003(2) 0.018(2) 0.000(2)
C11 0.056(3) 0.099(4) 0.097(4) 0.067(4) 0.023(3) 0.012(3)
C12 0.116(5) 0.049(3) 0.086(4) 0.002(3) 0.062(4) -0.003(3)
C13 0.064(3) 0.080(4) 0.068(4) 0.008(3) 0.017(3) -0.028(3)
C14 0.070(4) 0.084(4) 0.075(4) 0.009(3) 0.043(3) 0.001(3)
C15 0.094(4) 0.081(4) 0.047(3) 0.000(3) 0.023(3) -0.017(3)
C16 0.059(3) 0.055(3) 0.071(3) 0.000(3) 0.030(3) 0.012(2)
C17 0.073(3) 0.044(3) 0.060(3) -0.011(2) 0.010(3) 0.003(3)
C18 0.055(3) 0.047(3) 0.093(4) 0.004(3) 0.025(3) -0.003(2)
C19 0.093(4) 0.052(3) 0.056(3) 0.010(3) 0.035(3) 0.008(3)
C20 0.060(3) 0.058(3) 0.064(3) 0.002(3) 0.001(3) 0.003(3)
C21 0.043(2) 0.032(2) 0.037(2) 0.0027(19) 0.018(2) -0.0009(19)
C22 0.042(2) 0.036(2) 0.041(3) 0.005(2) 0.017(2) -0.001(2)
C23 0.050(3) 0.041(2) 0.038(3) 0.001(2) 0.018(2) 0.003(2)
C24 0.050(3) 0.051(3) 0.043(3) -0.002(2) 0.024(2) 0.002(2)
C25 0.037(3) 0.061(3) 0.051(3) 0.004(3) 0.020(2) -0.004(2)
C26 0.037(2) 0.058(3) 0.044(3) -0.002(2) 0.012(2) -0.006(2)
C31 0.049(3) 0.065(3) 0.038(3) -0.003(2) 0.022(2) 0.000(2)
C32 0.067(4) 0.061(3) 0.048(3) -0.003(3) 0.012(3) 0.006(3)
C33 0.079(4) 0.091(5) 0.057(4) -0.009(4) 0.008(3) 0.021(4)
C34 0.067(4) 0.119(6) 0.053(4) -0.015(4) 0.000(3) 0.034(4)
C35 0.063(4) 0.101(5) 0.054(4) -0.024(4) 0.013(3) -0.016(4)
C36 0.060(3) 0.069(4) 0.044(3) -0.008(3) 0.012(3) -0.010(3)
C41 0.048(3) 0.047(3) 0.046(3) -0.008(2) 0.011(2) -0.004(2)
C42 0.058(3) 0.065(3) 0.047(3) -0.014(3) 0.011(3) 0.004(3)
C43 0.081(4) 0.068(4) 0.071(4) -0.024(4) 0.015(3) 0.011(3)
C44 0.089(5) 0.051(4) 0.087(5) -0.025(4) 0.001(4) 0.005(3)
C45 0.095(5) 0.051(4) 0.081(5) 0.005(3) -0.001(4) -0.023(3)
C46 0.078(4) 0.044(3) 0.065(4) 0.002(3) 0.022(3) -0.010(3)
B1 0.045(3) 0.032(3) 0.044(3) -0.005(2) 0.020(2) -0.005(2)
C51 0.044(2) 0.031(2) 0.040(3) 0.000(2) 0.020(2) 0.0009(19)
F52 0.0529(16) 0.0404(14) 0.0601(18) -0.0071(13) 0.0117(14) 0.0073(12)
C52 0.042(3) 0.042(3) 0.042(3) 0.001(2) 0.017(2) -0.004(2)
F53 0.074(2) 0.0341(14) 0.077(2) -0.0082(14) 0.0229(17) 0.0098(14)
C53 0.057(3) 0.030(2) 0.059(3) -0.002(2) 0.025(3) 0.003(2)
F54 0.077(2) 0.0422(15) 0.075(2) -0.0207(15) 0.0204(17) -0.0067(15)
C54 0.055(3) 0.034(2) 0.052(3) -0.014(2) 0.023(3) -0.008(2)
F55 0.0625(18) 0.0584(18) 0.0570(18) -0.0145(15) 0.0043(15) -0.0058(15)
C55 0.045(3) 0.049(3) 0.038(3) -0.004(2) 0.009(2) -0.008(2)
F56 0.0562(16) 0.0440(15) 0.0527(17) -0.0054(13) 0.0080(13) 0.0081(13)
C56 0.046(3) 0.035(2) 0.047(3) -0.001(2) 0.017(2) 0.000(2)
C61 0.047(3) 0.032(2) 0.041(3) -0.012(2) 0.020(2) -0.004(2)
F62 0.0731(19) 0.0448(15) 0.071(2) 0.0104(14) 0.0361(16) 0.0112(14)
C62 0.057(3) 0.036(2) 0.054(3) -0.003(2) 0.028(2) 0.000(2)
F63 0.110(3) 0.070(2) 0.092(3) 0.019(2) 0.065(2) -0.001(2)
C63 0.078(4) 0.045(3) 0.057(3) 0.000(3) 0.037(3) -0.010(3)
F64 0.079(2) 0.088(2) 0.098(3) -0.008(2) 0.061(2) -0.0195(19)
C64 0.060(3) 0.056(3) 0.064(4) -0.017(3) 0.036(3) -0.018(3)
F65 0.0421(16) 0.081(2) 0.082(2) -0.0096(18) 0.0264(15) 0.0017(15)
C65 0.038(3) 0.056(3) 0.053(3) -0.016(3) 0.019(2) -0.009(2)
F66 0.0478(16) 0.0532(16) 0.0593(18) 0.0015(14) 0.0184(14) 0.0066(13)
C66 0.043(3) 0.040(2) 0.045(3) -0.010(2) 0.015(2) -0.003(2)
C71 0.039(2) 0.038(2) 0.044(3) -0.005(2) 0.018(2) -0.0014(19)
F72 0.0701(18) 0.0405(14) 0.0455(16) -0.0092(12) 0.0280(14) -0.0042(13)
C72 0.048(3) 0.039(3) 0.049(3) -0.004(2) 0.021(2) -0.005(2)
F73 0.101(2) 0.0328(14) 0.069(2) -0.0118(14) 0.0388(18) -0.0016(15)
C73 0.056(3) 0.034(2) 0.053(3) -0.016(2) 0.024(2) -0.007(2)
F74 0.109(3) 0.0414(16) 0.070(2) 0.0061(15) 0.0390(19) -0.0060(17)
C74 0.076(4) 0.034(2) 0.052(3) 0.004(2) 0.027(3) -0.002(2)
F75 0.161(4) 0.0556(18) 0.057(2) 0.0036(16) 0.060(2) -0.001(2)
C75 0.089(4) 0.048(3) 0.045(3) 0.000(2) 0.035(3) -0.003(3)
F76 0.109(2) 0.0373(14) 0.0536(18) -0.0100(13) 0.0464(17) -0.0017(15)
C76 0.058(3) 0.036(2) 0.047(3) -0.007(2) 0.023(2) 0.000(2)
C81 0.041(2) 0.025(2) 0.045(3) -0.0009(19) 0.013(2) 0.0043(18)
F82 0.0539(16) 0.0593(17) 0.0542(18) -0.0073(14) 0.0286(14) -0.0053(14)
C82 0.052(3) 0.034(2) 0.052(3) -0.001(2) 0.018(2) 0.000(2)
F83 0.0466(16) 0.0660(19) 0.088(2) 0.0059(17) 0.0308(16) -0.0018(14)
C83 0.040(3) 0.035(2) 0.077(4) 0.002(3) 0.026(3) -0.002(2)
F84 0.0467(17) 0.0649(19) 0.081(2) 0.0074(17) -0.0020(16) -0.0074(14)
C84 0.044(3) 0.037(2) 0.062(3) 0.002(2) 0.000(3) -0.007(2)
F85 0.077(2) 0.0616(18) 0.0496(18) -0.0085(15) 0.0033(15) 0.0014(16)
C85 0.056(3) 0.037(2) 0.043(3) -0.006(2) 0.007(2) -0.002(2)
F86 0.0556(17) 0.0663(18) 0.0470(16) -0.0128(14) 0.0176(13) 0.0069(14)
C86 0.046(3) 0.037(2) 0.046(3) 0.002(2) 0.017(2) 0.002(2)

loop_
_atom_type_symbol
_atom_type_description
_atom_type_scat_dispersion_real
_atom_type_scat_dispersion_imag
_atom_type_scat_source
C C 0.0033 0.0016 'International Tables Vol C Tables 4.2.6.8 and 6.1.1.4'
H H 0.0000 0.0000 'International Tables Vol C Tables 4.2.6.8 and 6.1.1.4'
B B 0.0013 0.0007 'International Tables Vol C Tables 4.2.6.8 and 6.1.1.4'
O O 0.0106 0.0060 'International Tables Vol C Tables 4.2.6.8 and 6.1.1.4'
F F 0.0171 0.0103 'International Tables Vol C Tables 4.2.6.8 and 6.1.1.4'
P P 0.1023 0.0942 'International Tables Vol C Tables 4.2.6.8 and 6.1.1.4'
Zr Zr -2.9673 0.5597 'International Tables Vol C Tables 4.2.6.8 and 6.1.1.4'

loop_
_geom_angle_atom_site_label_1
_geom_angle_atom_site_label_2
_geom_angle_atom_site_label_3
_geom_angle
O1 Zr1 C7 74.12(14)
O1 Zr1 C15 101.08(19)
C7 Zr1 C15 131.1(2)
O1 Zr1 C14 131.70(18)
C7 Zr1 C14 123.7(2)
C15 Zr1 C14 31.53(19)
O1 Zr1 C18 80.14(15)
C7 Zr1 C18 98.64(19)
C15 Zr1 C18 129.0(2)
C14 Zr1 C18 130.5(2)
O1 Zr1 C13 130.05(18)
C7 Zr1 C13 92.8(2)
C15 Zr1 C13 52.6(2)
C14 Zr1 C13 31.0(2)
C18 Zr1 C13 149.8(2)
O1 Zr1 C17 96.91(16)
C7 Zr1 C17 130.53(18)
C15 Zr1 C17 98.3(2)
C14 Zr1 C17 98.9(2)
C18 Zr1 C17 32.75(18)
C13 Zr1 C17 125.4(2)
O1 Zr1 C12 98.46(19)
C7 Zr1 C12 77.87(18)
C15 Zr1 C12 54.3(2)
C14 Zr1 C12 52.7(2)
C18 Zr1 C12 176.5(2)
C13 Zr1 C12 31.9(2)
C17 Zr1 C12 150.7(2)
O1 Zr1 C19 99.36(17)
C7 Zr1 C19 79.25(17)
C15 Zr1 C19 147.2(2)
C14 Zr1 C19 126.5(2)
C18 Zr1 C19 32.31(18)
C13 Zr1 C19 125.8(2)
C17 Zr1 C19 53.79(19)
C12 Zr1 C19 145.8(2)
O1 Zr1 C11 81.08(16)
C7 Zr1 C11 100.2(2)
C15 Zr1 C11 33.1(2)
C14 Zr1 C11 53.2(2)
C18 Zr1 C11 148.5(2)
C13 Zr1 C11 53.5(2)
C17 Zr1 C11 126.9(2)
C12 Zr1 C11 33.4(2)
C19 Zr1 C11 179.2(2)
O1 Zr1 C20 131.05(17)
C7 Zr1 C20 95.76(18)
C15 Zr1 C20 119.4(2)
C14 Zr1 C20 94.2(2)
C18 Zr1 C20 53.63(19)
C13 Zr1 C20 97.6(2)
C17 Zr1 C20 53.54(18)
C12 Zr1 C20 126.7(2)
C19 Zr1 C20 32.43(18)
C11 Zr1 C20 147.3(2)
O1 Zr1 C16 129.24(16)
C7 Zr1 C16 127.44(17)
C15 Zr1 C16 93.9(2)
C14 Zr1 C16 78.8(2)
C18 Zr1 C16 53.82(19)
C13 Zr1 C16 97.3(2)
C17 Zr1 C16 32.59(17)
C12 Zr1 C16 128.7(2)
C19 Zr1 C16 53.41(19)
C11 Zr1 C16 126.8(2)
C20 Zr1 C16 31.84(17)
C41 P1 C31 102.3(2)
C41 P1 C21 104.2(2)
C31 P1 C21 100.4(2)
C9 O1 Zr1 119.3(3)
C8 C7 C1A 118.0(6)
C8 C7 C1 119.3(11)
C1A C7 C1 9.7(19)
C8 C7 Zr1 109.4(3)
C1A C7 Zr1 132.2(5)
C1 C7 Zr1 131.1(10)
C2 C1 C6 117.7(15)
C2 C1 C7 121.9(16)
C6 C1 C7 120.2(16)
C1 C2 C3 120.5(17)
C4 C3 C2 119.4(19)
C5 C4 C3 121.5(19)
C4 C5 C6 118.1(19)
C5 C6 C1 122.0(19)
C2A C1A C6A 116.7(7)
C2A C1A C7 123.0(8)
C6A C1A C7 120.2(8)
C1A C2A C3A 121.2(8)
C4A C3A C2A 119.8(8)
C3A C4A C5A 121.2(8)
C4A C5A C6A 118.4(9)
C5A C6A C1A 122.5(10)
C7 C8 C9 119.2(4)
O1 C9 C8 117.9(4)
O1 C9 C22 116.5(4)
C8 C9 C22 125.5(4)
C15 C11 C12 105.4(5)
C15 C11 Zr1 72.4(3)
C12 C11 Zr1 73.1(3)
C13 C12 C11 106.3(6)
C13 C12 Zr1 73.7(3)
C11 C12 Zr1 73.5(3)
C14 C13 C12 110.1(6)
C14 C13 Zr1 74.4(3)
C12 C13 Zr1 74.4(3)
C13 C14 C15 110.4(6)
C13 C14 Zr1 74.6(3)
C15 C14 Zr1 73.8(3)
C14 C15 C11 107.8(6)
C14 C15 Zr1 74.7(3)
C11 C15 Zr1 74.5(3)
C20 C16 C17 107.9(5)
C20 C16 Zr1 73.5(3)
C17 C16 Zr1 72.7(3)
C18 C17 C16 107.4(5)
C18 C17 Zr1 73.3(3)
C16 C17 Zr1 74.7(3)
C19 C18 C17 108.1(5)
C19 C18 Zr1 74.4(3)
C17 C18 Zr1 73.9(3)
C18 C19 C20 107.8(5)
C18 C19 Zr1 73.3(3)
C20 C19 Zr1 73.9(3)
C16 C20 C19 108.7(5)
C16 C20 Zr1 74.7(3)
C19 C20 Zr1 73.7(3)
C26 C21 C22 115.8(4)
C26 C21 P1 121.3(3)
C22 C21 P1 122.0(3)
C23 C22 C21 120.4(4)
C23 C22 C9 118.3(4)
C21 C22 C9 121.2(4)
C24 C23 C22 121.4(4)
C23 C24 C25 119.0(4)
C24 C25 C26 120.7(4)
C25 C26 C21 122.5(4)
C36 C31 C32 119.4(5)
C36 C31 P1 125.0(4)
C32 C31 P1 115.5(4)
C33 C32 C31 120.2(6)
C34 C33 C32 120.0(6)
C33 C34 C35 120.7(6)
C34 C35 C36 120.2(6)
C31 C36 C35 119.5(6)
C46 C41 C42 118.5(5)
C46 C41 P1 125.2(4)
C42 C41 P1 116.3(4)
C43 C42 C41 121.8(6)
C44 C43 C42 119.0(6)
C43 C44 C45 120.8(6)
C44 C45 C46 119.7(6)
C41 C46 C45 120.1(6)
C51 B1 C81 113.2(4)
C51 B1 C71 114.1(4)
C81 B1 C71 102.0(3)
C51 B1 C61 101.4(3)
C81 B1 C61 114.1(4)
C71 B1 C61 112.5(4)
C52 C51 C56 112.4(4)
C52 C51 B1 127.7(4)
C56 C51 B1 119.6(4)
F52 C52 C51 120.4(4)
F52 C52 C53 115.0(4)
C51 C52 C53 124.5(4)
C54 C53 F53 120.4(4)
C54 C53 C52 119.8(4)
F53 C53 C52 119.9(4)
F54 C54 C53 120.3(4)
F54 C54 C55 120.3(4)
C53 C54 C55 119.4(4)
F55 C55 C54 120.0(4)
F55 C55 C56 120.6(4)
C54 C55 C56 119.4(4)
F56 C56 C55 116.4(4)
F56 C56 C51 119.1(4)
C55 C56 C51 124.5(4)
C66 C61 C62 112.5(4)
C66 C61 B1 127.3(4)
C62 C61 B1 119.5(4)
F62 C62 C63 116.1(4)
F62 C62 C61 119.2(4)
C63 C62 C61 124.7(5)
F63 C63 C62 121.0(5)
F63 C63 C64 119.8(5)
C62 C63 C64 119.3(5)
F64 C64 C65 119.9(5)
F64 C64 C63 120.5(5)
C65 C64 C63 119.5(5)
F65 C65 C64 120.6(4)
F65 C65 C66 120.3(5)
C64 C65 C66 119.1(5)
F66 C66 C65 114.6(4)
F66 C66 C61 120.5(4)
C65 C66 C61 124.8(5)
C76 C71 C72 112.8(4)
C76 C71 B1 127.2(4)
C72 C71 B1 119.8(4)
F72 C72 C73 116.1(4)
F72 C72 C71 119.0(4)
C73 C72 C71 124.9(4)
F73 C73 C74 119.5(4)
F73 C73 C72 121.0(4)
C74 C73 C72 119.5(4)
F74 C74 C73 121.3(4)
F74 C74 C75 120.3(5)
C73 C74 C75 118.4(4)
F75 C75 C74 119.4(4)
F75 C75 C76 120.4(4)
C74 C75 C76 120.2(5)
F76 C76 C75 114.6(4)
F76 C76 C71 121.3(4)
C75 C76 C71 124.0(4)
C86 C81 C82 112.0(4)
C86 C81 B1 128.0(4)
C82 C81 B1 119.9(4)
F82 C82 C83 116.6(4)
F82 C82 C81 118.4(4)
C83 C82 C81 125.0(5)
F83 C83 C84 120.2(5)
F83 C83 C82 120.0(5)
C84 C83 C82 119.8(5)
F84 C84 C83 120.3(5)
F84 C84 C85 121.2(5)
C83 C84 C85 118.5(4)
F85 C85 C84 119.3(4)
F85 C85 C86 120.9(5)
C84 C85 C86 119.7(5)
F86 C86 C85 114.7(4)
F86 C86 C81 120.4(4)
C85 C86 C81 124.9(5)

loop_
_geom_bond_atom_site_label_1
_geom_bond_atom_site_label_2
_geom_bond_distance
Zr1 O1 2.135(3)
Zr1 C7 2.319(5)
Zr1 C15 2.454(6)
Zr1 C14 2.465(5)
Zr1 C18 2.465(5)
Zr1 C13 2.468(5)
Zr1 C17 2.473(5)
Zr1 C12 2.476(6)
Zr1 C19 2.479(5)
Zr1 C11 2.481(5)
Zr1 C20 2.482(5)
Zr1 C16 2.497(5)
P1 C41 1.825(5)
P1 C31 1.832(5)
P1 C21 1.845(4)
O1 C9 1.280(5)
C7 C8 1.359(6)
C7 C1A 1.472(8)
C7 C1 1.476(15)
C1 C2 1.378(14)
C1 C6 1.390(17)
C2 C3 1.385(14)
C3 C4 1.366(14)
C4 C5 1.363(14)
C5 C6 1.377(14)
C1A C2A 1.378(10)
C1A C6A 1.386(10)
C2A C3A 1.390(8)
C3A C4A 1.356(10)
C4A C5A 1.358(11)
C5A C6A 1.385(9)
C8 C9 1.424(6)
C9 C22 1.472(6)
C11 C15 1.404(9)
C11 C12 1.426(9)
C12 C13 1.360(8)
C13 C14 1.317(8)
C14 C15 1.336(8)
C16 C20 1.366(7)
C16 C17 1.394(7)
C17 C18 1.392(8)
C18 C19 1.376(8)
C19 C20 1.386(8)
C21 C26 1.396(6)
C21 C22 1.417(6)
C22 C23 1.398(6)
C23 C24 1.365(6)
C24 C25 1.367(7)
C25 C26 1.380(6)
C31 C36 1.381(7)
C31 C32 1.391(7)
C32 C33 1.385(8)
C33 C34 1.360(9)
C34 C35 1.370(9)
C35 C36 1.394(8)
C41 C46 1.377(7)
C41 C42 1.388(7)
C42 C43 1.386(8)
C43 C44 1.357(9)
C44 C45 1.386(9)
C45 C46 1.398(8)
B1 C51 1.644(6)
B1 C81 1.644(7)
B1 C71 1.656(7)
B1 C61 1.662(7)
C51 C52 1.376(6)
C51 C56 1.404(6)
F52 C52 1.360(5)
C52 C53 1.385(6)
F53 C53 1.353(5)
C53 C54 1.349(7)
F54 C54 1.343(5)
C54 C55 1.367(6)
F55 C55 1.341(5)
C55 C56 1.370(6)
F56 C56 1.347(5)
C61 C66 1.386(6)
C61 C62 1.391(6)
F62 C62 1.354(5)
C62 C63 1.371(7)
F63 C63 1.349(6)
C63 C64 1.373(7)
F64 C64 1.355(5)
C64 C65 1.358(7)
F65 C65 1.342(5)
C65 C66 1.384(6)
F66 C66 1.361(5)
C71 C76 1.385(6)
C71 C72 1.387(6)
F72 C72 1.354(5)
C72 C73 1.376(6)
F73 C73 1.347(5)
C73 C74 1.365(7)
F74 C74 1.339(5)
C74 C75 1.372(7)
F75 C75 1.346(6)
C75 C76 1.375(7)
F76 C76 1.360(5)
C81 C86 1.390(6)
C81 C82 1.391(6)
F82 C82 1.360(5)
C82 C83 1.370(7)
F83 C83 1.352(5)
C83 C84 1.368(7)
F84 C84 1.341(5)
C84 C85 1.370(7)
F85 C85 1.337(5)
C85 C86 1.373(6)
F86 C86 1.351(5)

loop_
_geom_torsion_atom_site_label_1
_geom_torsion_atom_site_label_2
_geom_torsion_atom_site_label_3
_geom_torsion_atom_site_label_4
_geom_torsion
C7 Zr1 O1 C9 0.2(3)
C15 Zr1 O1 C9 130.1(3)
C14 Zr1 O1 C9 121.5(4)
C18 Zr1 O1 C9 -101.8(3)
C13 Zr1 O1 C9 80.3(4)
C17 Zr1 O1 C9 -130.0(3)
C12 Zr1 O1 C9 75.0(3)
C19 Zr1 O1 C9 -75.7(3)
C11 Zr1 O1 C9 103.6(4)
C20 Zr1 O1 C9 -83.5(4)
C16 Zr1 O1 C9 -125.5(3)
O1 Zr1 C7 C8 1.6(3)
C15 Zr1 C7 C8 -89.4(4)
C14 Zr1 C7 C8 -128.4(4)
C18 Zr1 C7 C8 78.7(4)
C13 Zr1 C7 C8 -129.4(4)
C17 Zr1 C7 C8 87.1(4)
C12 Zr1 C7 C8 -101.0(4)
C19 Zr1 C7 C8 104.6(4)
C11 Zr1 C7 C8 -76.0(4)
C20 Zr1 C7 C8 132.7(3)
C16 Zr1 C7 C8 129.2(3)
O1 Zr1 C7 C1A 174.3(9)
C15 Zr1 C7 C1A 83.4(9)
C14 Zr1 C7 C1A 44.4(9)
C18 Zr1 C7 C1A -108.6(9)
C13 Zr1 C7 C1A 43.3(9)
C17 Zr1 C7 C1A -100.2(9)
C12 Zr1 C7 C1A 71.8(9)
C19 Zr1 C7 C1A -82.6(9)
C11 Zr1 C7 C1A 96.8(9)
C20 Zr1 C7 C1A -54.5(9)
C16 Zr1 C7 C1A -58.0(9)
O1 Zr1 C7 C1 -173(2)
C15 Zr1 C7 C1 96(2)
C14 Zr1 C7 C1 57(2)
C18 Zr1 C7 C1 -96(2)
C13 Zr1 C7 C1 56(2)
C17 Zr1 C7 C1 -87(2)
C12 Zr1 C7 C1 85(2)
C19 Zr1 C7 C1 -70(2)
C11 Zr1 C7 C1 110(2)
C20 Zr1 C7 C1 -42(2)
C16 Zr1 C7 C1 -45(2)
C8 C7 C1 C2 18(3)
C1A C7 C1 C2 -68(8)
Zr1 C7 C1 C2 -168.5(18)
C8 C7 C1 C6 -167(3)
C1A C7 C1 C6 108(10)
Zr1 C7 C1 C6 7(4)
C6 C1 C2 C3 3(2)
C7 C1 C2 C3 178(3)
C1 C2 C3 C4 4(2)
C2 C3 C4 C5 -9(4)
C3 C4 C5 C6 7(5)
C4 C5 C6 C1 1(6)
C2 C1 C6 C5 -6(5)
C7 C1 C6 C5 179(4)
C8 C7 C1A C2A 36.7(17)
C1 C7 C1A C2A 137(10)
Zr1 C7 C1A C2A -135.6(10)
C8 C7 C1A C6A -142.5(11)
C1 C7 C1A C6A -43(8)
Zr1 C7 C1A C6A 45.2(18)
C6A C1A C2A C3A 1.6(19)
C7 C1A C2A C3A -177.7(9)
C1A C2A C3A C4A 0.4(17)
C2A C3A C4A C5A -0.2(17)
C3A C4A C5A C6A -2.0(19)
C4A C5A C6A C1A 4(2)
C2A C1A C6A C5A -4(2)
C7 C1A C6A C5A 175.4(13)
C1A C7 C8 C9 -177.1(8)
C1 C7 C8 C9 171.9(18)
Zr1 C7 C8 C9 -3.2(5)
Zr1 O1 C9 C8 -2.0(5)
Zr1 O1 C9 C22 177.5(3)
C7 C8 C9 O1 3.7(7)
C7 C8 C9 C22 -175.8(4)
O1 Zr1 C11 C15 126.7(4)
C7 Zr1 C11 C15 -161.3(4)
C14 Zr1 C11 C15 -36.6(4)
C18 Zr1 C11 C15 72.7(5)
C13 Zr1 C11 C15 -75.5(4)
C17 Zr1 C11 C15 34.7(5)
C12 Zr1 C11 C15 -112.8(5)
C19 Zr1 C11 C15 -110(16)
C20 Zr1 C11 C15 -43.3(7)
C16 Zr1 C11 C15 -6.3(5)
O1 Zr1 C11 C12 -120.5(4)
C7 Zr1 C11 C12 -48.6(4)
C15 Zr1 C11 C12 112.8(5)
C14 Zr1 C11 C12 76.1(4)
C18 Zr1 C11 C12 -174.5(4)
C13 Zr1 C11 C12 37.3(4)
C17 Zr1 C11 C12 147.5(4)
C19 Zr1 C11 C12 3(16)
C20 Zr1 C11 C12 69.4(7)
C16 Zr1 C11 C12 106.4(5)
C15 C11 C12 C13 -1.2(6)
Zr1 C11 C12 C13 -67.0(4)
C15 C11 C12 Zr1 65.7(4)
O1 Zr1 C12 C13 172.4(4)
C7 Zr1 C12 C13 -116.0(4)
C15 Zr1 C12 C13 74.8(4)
C14 Zr1 C12 C13 35.3(4)
C18 Zr1 C12 C13 -121(4)
C17 Zr1 C12 C13 51.4(7)
C19 Zr1 C12 C13 -66.9(5)
C11 Zr1 C12 C13 113.0(6)
C20 Zr1 C12 C13 -27.8(5)
C16 Zr1 C12 C13 12.6(5)
O1 Zr1 C12 C11 59.3(4)
C7 Zr1 C12 C11 131.0(4)
C15 Zr1 C12 C11 -38.3(4)
C14 Zr1 C12 C11 -77.7(4)
C18 Zr1 C12 C11 126(4)
C13 Zr1 C12 C11 -113.0(6)
C17 Zr1 C12 C11 -61.6(7)
C19 Zr1 C12 C11 -179.9(4)
C20 Zr1 C12 C11 -140.8(4)
C16 Zr1 C12 C11 -100.4(5)
C11 C12 C13 C14 0.4(7)
Zr1 C12 C13 C14 -66.4(4)
C11 C12 C13 Zr1 66.8(4)
O1 Zr1 C13 C14 106.7(4)
C7 Zr1 C13 C14 178.3(4)
C15 Zr1 C13 C14 35.9(4)
C18 Zr1 C13 C14 -69.3(6)
C17 Zr1 C13 C14 -35.4(5)
C12 Zr1 C13 C14 116.6(6)
C19 Zr1 C13 C14 -103.0(4)
C11 Zr1 C13 C14 77.6(5)
C20 Zr1 C13 C14 -85.6(4)
C16 Zr1 C13 C14 -53.4(4)
O1 Zr1 C13 C12 -9.9(5)
C7 Zr1 C13 C12 61.6(4)
C15 Zr1 C13 C12 -80.8(4)
C14 Zr1 C13 C12 -116.6(6)
C18 Zr1 C13 C12 174.0(4)
C17 Zr1 C13 C12 -152.1(4)
C19 Zr1 C13 C12 140.4(4)
C11 Zr1 C13 C12 -39.1(4)
C20 Zr1 C13 C12 157.8(4)
C16 Zr1 C13 C12 -170.1(4)
C12 C13 C14 C15 0.7(7)
Zr1 C13 C14 C15 -65.7(5)
C12 C13 C14 Zr1 66.4(4)
O1 Zr1 C14 C13 -101.0(4)
C7 Zr1 C14 C13 -2.1(5)
C15 Zr1 C14 C13 -117.2(6)
C18 Zr1 C14 C13 141.7(4)
C17 Zr1 C14 C13 151.4(4)
C12 Zr1 C14 C13 -36.5(4)
C19 Zr1 C14 C13 100.4(4)
C11 Zr1 C14 C13 -78.7(5)
C20 Zr1 C14 C13 97.7(4)
C16 Zr1 C14 C13 125.7(4)
O1 Zr1 C14 C15 16.2(5)
C7 Zr1 C14 C15 115.1(4)
C18 Zr1 C14 C15 -101.1(5)
C13 Zr1 C14 C15 117.2(6)
C17 Zr1 C14 C15 -91.4(4)
C12 Zr1 C14 C15 80.7(5)
C19 Zr1 C14 C15 -142.5(4)
C11 Zr1 C14 C15 38.5(4)
C20 Zr1 C14 C15 -145.1(4)
C16 Zr1 C14 C15 -117.2(4)
C13 C14 C15 C11 -1.5(7)
Zr1 C14 C15 C11 -67.7(4)
C13 C14 C15 Zr1 66.3(5)
C12 C11 C15 C14 1.6(7)
Zr1 C11 C15 C14 67.8(4)
C12 C11 C15 Zr1 -66.2(4)
O1 Zr1 C15 C14 -167.7(4)
C7 Zr1 C15 C14 -89.2(5)
C18 Zr1 C15 C14 106.0(4)
C13 Zr1 C15 C14 -35.2(4)
C17 Zr1 C15 C14 93.5(4)
C12 Zr1 C15 C14 -75.2(4)
C19 Zr1 C15 C14 64.7(6)
C11 Zr1 C15 C14 -113.9(6)
C20 Zr1 C15 C14 40.9(5)
C16 Zr1 C15 C14 61.0(4)
O1 Zr1 C15 C11 -53.8(4)
C7 Zr1 C15 C11 24.7(5)
C14 Zr1 C15 C11 113.9(6)
C18 Zr1 C15 C11 -140.0(4)
C13 Zr1 C15 C11 78.7(4)
C17 Zr1 C15 C11 -152.6(4)
C12 Zr1 C15 C11 38.7(4)
C19 Zr1 C15 C11 178.6(4)
C20 Zr1 C15 C11 154.8(4)
C16 Zr1 C15 C11 174.9(4)
O1 Zr1 C16 C20 107.0(4)
C7 Zr1 C16 C20 6.6(4)
C15 Zr1 C16 C20 -145.3(4)
C14 Zr1 C16 C20 -117.5(4)
C18 Zr1 C16 C20 77.6(4)
C13 Zr1 C16 C20 -92.6(4)
C17 Zr1 C16 C20 115.3(5)
C12 Zr1 C16 C20 -99.3(4)
C19 Zr1 C16 C20 37.1(3)
C11 Zr1 C16 C20 -141.9(4)
O1 Zr1 C16 C17 -8.4(4)
C7 Zr1 C16 C17 -108.8(4)
C15 Zr1 C16 C17 99.3(4)
C14 Zr1 C16 C17 127.1(4)
C18 Zr1 C16 C17 -37.8(3)
C13 Zr1 C16 C17 152.1(4)
C12 Zr1 C16 C17 145.4(4)
C19 Zr1 C16 C17 -78.2(4)
C11 Zr1 C16 C17 102.8(4)
C20 Zr1 C16 C17 -115.3(5)
C20 C16 C17 C18 1.0(6)
Zr1 C16 C17 C18 66.6(4)
C20 C16 C17 Zr1 -65.6(4)
O1 Zr1 C17 C18 59.5(3)
C7 Zr1 C17 C18 -15.5(4)
C15 Zr1 C17 C18 161.8(4)
C14 Zr1 C17 C18 -166.3(4)
C13 Zr1 C17 C18 -148.7(3)
C12 Zr1 C17 C18 -179.2(5)
C19 Zr1 C17 C18 -37.1(3)
C11 Zr1 C17 C18 143.5(3)
C20 Zr1 C17 C18 -77.6(4)
C16 Zr1 C17 C18 -114.0(5)
O1 Zr1 C17 C16 173.5(3)
C7 Zr1 C17 C16 98.5(4)
C15 Zr1 C17 C16 -84.2(4)
C14 Zr1 C17 C16 -52.3(4)
C18 Zr1 C17 C16 114.0(5)
C13 Zr1 C17 C16 -34.8(4)
C12 Zr1 C17 C16 -65.2(6)
C19 Zr1 C17 C16 76.9(4)
C11 Zr1 C17 C16 -102.5(4)
C20 Zr1 C17 C16 36.3(3)
C16 C17 C18 C19 -0.3(6)
Zr1 C17 C18 C19 67.2(4)
C16 C17 C18 Zr1 -67.5(4)
O1 Zr1 C18 C19 125.7(4)
C7 Zr1 C18 C19 53.6(4)
C15 Zr1 C18 C19 -138.0(4)
C14 Zr1 C18 C19 -96.6(4)
C13 Zr1 C18 C19 -57.3(6)
C17 Zr1 C18 C19 -114.5(5)
C12 Zr1 C18 C19 59(4)
C11 Zr1 C18 C19 179.9(4)
C20 Zr1 C18 C19 -37.2(3)
C16 Zr1 C18 C19 -77.0(4)
O1 Zr1 C18 C17 -119.7(3)
C7 Zr1 C18 C17 168.2(3)
C15 Zr1 C18 C17 -23.4(5)
C14 Zr1 C18 C17 17.9(5)
C13 Zr1 C18 C17 57.2(6)
C12 Zr1 C18 C17 174(4)
C19 Zr1 C18 C17 114.5(5)
C11 Zr1 C18 C17 -65.5(5)
C20 Zr1 C18 C17 77.3(4)
C16 Zr1 C18 C17 37.6(3)
C17 C18 C19 C20 -0.4(6)
Zr1 C18 C19 C20 66.4(4)
C17 C18 C19 Zr1 -66.8(4)
O1 Zr1 C19 C18 -54.2(4)
C7 Zr1 C19 C18 -125.9(4)
C15 Zr1 C19 C18 73.8(5)
C14 Zr1 C19 C18 109.9(4)
C13 Zr1 C19 C18 148.5(4)
C17 Zr1 C19 C18 37.6(3)
C12 Zr1 C19 C18 -174.6(4)
C11 Zr1 C19 C18 -177(100)
C20 Zr1 C19 C18 114.8(5)
C16 Zr1 C19 C18 78.4(4)
O1 Zr1 C19 C20 -169.0(3)
C7 Zr1 C19 C20 119.3(4)
C15 Zr1 C19 C20 -41.0(6)
C14 Zr1 C19 C20 -4.9(5)
C18 Zr1 C19 C20 -114.8(5)
C13 Zr1 C19 C20 33.7(4)
C17 Zr1 C19 C20 -77.2(4)
C12 Zr1 C19 C20 70.5(5)
C11 Zr1 C19 C20 68(16)
C16 Zr1 C19 C20 -36.4(3)
C17 C16 C20 C19 -1.3(6)
Zr1 C16 C20 C19 -66.4(4)
C17 C16 C20 Zr1 65.1(4)
C18 C19 C20 C16 1.1(6)
Zr1 C19 C20 C16 67.0(4)
C18 C19 C20 Zr1 -66.0(4)
O1 Zr1 C20 C16 -100.8(4)
C7 Zr1 C20 C16 -174.8(3)
C15 Zr1 C20 C16 40.6(4)
C14 Zr1 C20 C16 60.7(4)
C18 Zr1 C20 C16 -78.3(4)
C13 Zr1 C20 C16 91.7(4)
C17 Zr1 C20 C16 -37.2(3)
C12 Zr1 C20 C16 106.1(4)
C19 Zr1 C20 C16 -115.3(5)
C11 Zr1 C20 C16 66.1(6)
O1 Zr1 C20 C19 14.5(4)
C7 Zr1 C20 C19 -59.4(4)
C15 Zr1 C20 C19 156.0(3)
C14 Zr1 C20 C19 176.0(4)
C18 Zr1 C20 C19 37.1(3)
C13 Zr1 C20 C19 -153.0(4)
C17 Zr1 C20 C19 78.1(4)
C12 Zr1 C20 C19 -138.6(4)
C11 Zr1 C20 C19 -178.6(5)
C16 Zr1 C20 C19 115.3(5)
C41 P1 C21 C26 100.7(4)
C31 P1 C21 C26 -4.9(4)
C41 P1 C21 C22 -90.5(4)
C31 P1 C21 C22 163.9(4)
C26 C21 C22 C23 2.0(6)
P1 C21 C22 C23 -167.4(3)
C26 C21 C22 C9 -176.5(4)
P1 C21 C22 C9 14.2(6)
O1 C9 C22 C23 -164.5(4)
C8 C9 C22 C23 14.9(7)
O1 C9 C22 C21 13.9(6)
C8 C9 C22 C21 -166.6(4)
C21 C22 C23 C24 -3.2(7)
C9 C22 C23 C24 175.2(4)
C22 C23 C24 C25 1.3(7)
C23 C24 C25 C26 1.9(7)
C24 C25 C26 C21 -3.2(8)
C22 C21 C26 C25 1.2(7)
P1 C21 C26 C25 170.6(4)
C41 P1 C31 C36 -23.6(5)
C21 P1 C31 C36 83.6(5)
C41 P1 C31 C32 158.6(4)
C21 P1 C31 C32 -94.2(4)
C36 C31 C32 C33 -3.0(8)
P1 C31 C32 C33 174.9(4)
C31 C32 C33 C34 1.6(9)
C32 C33 C34 C35 0.2(10)
C33 C34 C35 C36 -0.5(10)
C32 C31 C36 C35 2.7(8)
P1 C31 C36 C35 -175.1(4)
C34 C35 C36 C31 -1.0(9)
C31 P1 C41 C46 93.0(5)
C21 P1 C41 C46 -11.2(5)
C31 P1 C41 C42 -88.4(4)
C21 P1 C41 C42 167.5(4)
C46 C41 C42 C43 -0.6(8)
P1 C41 C42 C43 -179.3(4)
C41 C42 C43 C44 0.9(9)
C42 C43 C44 C45 -0.5(10)
C43 C44 C45 C46 -0.1(10)
C42 C41 C46 C45 -0.1(8)
P1 C41 C46 C45 178.5(4)
C44 C45 C46 C41 0.5(9)
C81 B1 C51 C52 16.8(6)
C71 B1 C51 C52 132.9(5)
C61 B1 C51 C52 -105.9(5)
C81 B1 C51 C56 -169.0(4)
C71 B1 C51 C56 -52.8(5)
C61 B1 C51 C56 68.4(5)
C56 C51 C52 F52 -177.7(4)
B1 C51 C52 F52 -3.1(7)
C56 C51 C52 C53 2.6(7)
B1 C51 C52 C53 177.2(4)
F52 C52 C53 C54 178.5(4)
C51 C52 C53 C54 -1.8(8)
F52 C52 C53 F53 -1.7(6)
C51 C52 C53 F53 178.0(4)
F53 C53 C54 F54 -1.3(7)
C52 C53 C54 F54 178.6(4)
F53 C53 C54 C55 179.8(4)
C52 C53 C54 C55 -0.3(7)
F54 C54 C55 F55 0.3(7)
C53 C54 C55 F55 179.1(4)
F54 C54 C55 C56 -177.6(4)
C53 C54 C55 C56 1.3(7)
F55 C55 C56 F56 3.1(7)
C54 C55 C56 F56 -179.0(4)
F55 C55 C56 C51 -178.1(4)
C54 C55 C56 C51 -0.3(7)
C52 C51 C56 F56 177.1(4)
B1 C51 C56 F56 2.1(6)
C52 C51 C56 C55 -1.5(7)
B1 C51 C56 C55 -176.6(4)
C51 B1 C61 C66 -101.2(5)
C81 B1 C61 C66 136.7(4)
C71 B1 C61 C66 21.1(6)
C51 B1 C61 C62 68.5(5)
C81 B1 C61 C62 -53.5(5)
C71 B1 C61 C62 -169.2(4)
C66 C61 C62 F62 176.8(4)
B1 C61 C62 F62 5.6(6)
C66 C61 C62 C63 -3.4(7)
B1 C61 C62 C63 -174.6(5)
F62 C62 C63 F63 2.2(7)
C61 C62 C63 F63 -177.7(4)
F62 C62 C63 C64 -177.2(4)
C61 C62 C63 C64 3.0(8)
F63 C63 C64 F64 1.0(7)
C62 C63 C64 F64 -179.6(4)
F63 C63 C64 C65 -180.0(5)
C62 C63 C64 C65 -0.6(8)
F64 C64 C65 F65 -0.3(7)
C63 C64 C65 F65 -179.4(4)
F64 C64 C65 C66 178.1(4)
C63 C64 C65 C66 -0.9(7)
F65 C65 C66 F66 -1.2(6)
C64 C65 C66 F66 -179.7(4)
F65 C65 C66 C61 178.7(4)
C64 C65 C66 C61 0.2(7)
C62 C61 C66 F66 -178.3(4)
B1 C61 C66 F66 -8.0(7)
C62 C61 C66 C65 1.8(6)
B1 C61 C66 C65 172.1(4)
C51 B1 C71 C76 -16.3(6)
C81 B1 C71 C76 106.2(5)
C61 B1 C71 C76 -131.1(5)
C51 B1 C71 C72 168.7(4)
C81 B1 C71 C72 -68.8(5)
C61 B1 C71 C72 54.0(5)
C76 C71 C72 F72 -177.7(4)
B1 C71 C72 F72 -2.1(6)
C76 C71 C72 C73 2.0(7)
B1 C71 C72 C73 177.6(4)
F72 C72 C73 F73 -0.4(7)
C71 C72 C73 F73 179.9(4)
F72 C72 C73 C74 179.8(4)
C71 C72 C73 C74 0.1(8)
F73 C73 C74 F74 -1.6(8)
C72 C73 C74 F74 178.2(5)
F73 C73 C74 C75 177.4(5)
C72 C73 C74 C75 -2.8(8)
F74 C74 C75 F75 0.8(8)
C73 C74 C75 F75 -178.2(5)
F74 C74 C75 C76 -177.6(5)
C73 C74 C75 C76 3.3(8)
F75 C75 C76 F76 1.6(8)
C74 C75 C76 F76 -179.9(5)
F75 C75 C76 C71 -179.6(5)
C74 C75 C76 C71 -1.2(9)
C72 C71 C76 F76 177.3(4)
B1 C71 C76 F76 2.1(7)
C72 C71 C76 C75 -1.4(7)
B1 C71 C76 C75 -176.6(5)
C51 B1 C81 C86 -129.5(5)
C71 B1 C81 C86 107.4(5)
C61 B1 C81 C86 -14.2(6)
C51 B1 C81 C82 55.7(5)
C71 B1 C81 C82 -67.4(5)
C61 B1 C81 C82 171.0(4)
C86 C81 C82 F82 -178.5(4)
B1 C81 C82 F82 -3.0(6)
C86 C81 C82 C83 2.3(6)
B1 C81 C82 C83 177.8(4)
F82 C82 C83 F83 1.1(6)
C81 C82 C83 F83 -179.6(4)
F82 C82 C83 C84 179.6(4)
C81 C82 C83 C84 -1.1(7)
F83 C83 C84 F84 -3.0(7)
C82 C83 C84 F84 178.5(4)
F83 C83 C84 C85 178.8(4)
C82 C83 C84 C85 0.2(7)
F84 C84 C85 F85 2.1(7)
C83 C84 C85 F85 -179.7(4)
F84 C84 C85 C86 -179.0(4)
C83 C84 C85 C86 -0.8(7)
F85 C85 C86 F86 1.4(6)
C84 C85 C86 F86 -177.5(4)
F85 C85 C86 C81 -178.9(4)
C84 C85 C86 C81 2.3(7)
C82 C81 C86 F86 176.9(4)
B1 C81 C86 F86 1.8(7)
C82 C81 C86 C85 -2.8(6)
B1 C81 C86 C85 -177.9(4)

loop_
_platon_squeeze_void_nr
_platon_squeeze_void_average_x
_platon_squeeze_void_average_y
_platon_squeeze_void_average_z
_platon_squeeze_void_volume
_platon_squeeze_void_count_electrons
_platon_squeeze_void_content
1 0.000 0.000 0.500 542 160 ' '
2 0.500 0.500 1.000 542 160 ' '
